data_4323380
loop_
_publ_author_name
'Enrique Colacio'
'Rafael Cuesta'
'Mustapha Ghazi'
'M. Angeles Huertas'
'Jose M. Moreno'
'Antonio Navarrete'

_publ_contact_author
;
     J.M. Moreno
     Departamento de Qu\'imica Inorg\'anica.
     Facultad de Ciencias.
     Universidad de Granada
     18071-Granada
     SPAIN
;
_publ_contact_author_email jmoreno@goliat.ugr.es
_publ_contact_author_fax 34-58-243322
_publ_contact_author_phone 34-58-243236
_publ_section_title
;
 Metal-Purine Interactions: Homo- and Heterodinuclear Platinum(II) and/or
 Palladium(II) Complexes of 8-Thiotheophylline. Crystal Structures of
 [Pt(\m-TT)(dppm)]2.2DMSO and [(dppm)Pt(\m-TT)2Pd(dppm)].7H2O
;
_journal_name_full 'Inorganic Chemistry'
_journal_page_first 1652
_journal_page_last 1656
_journal_paper_doi 10.1021/ic961288p
_journal_volume 36
_journal_year 1997
_chemical_formula_sum 'C68 H68 N8 O6 P4 Pt2 S4'
_chemical_formula_weight 1735.60
_chemical_name_systematic
; 
 ? 
;
_space_group_IT_number 2
_symmetry_cell_setting triclinic
_symmetry_space_group_name_Hall '-P 1'
_symmetry_space_group_name_H-M 'P -1'
_atom_sites_solution_hydrogens geom
_atom_sites_solution_primary direct
_atom_sites_solution_secondary difmap
_audit_creation_method SHELXL
_cell_angle_alpha 96.89(3)
_cell_angle_beta 103.53(3)
_cell_angle_gamma 106.43(3)
_cell_formula_units_Z 2
_cell_length_a 12.949(3)
_cell_length_b 13.009(3)
_cell_length_c 22.980(5)
_cell_measurement_reflns_used 25
_cell_measurement_temperature 293(2)
_cell_measurement_theta_max 22.5
_cell_measurement_theta_min 7.5
_cell_volume 3537.3(17)
_computing_structure_refinement 'SHELXL-93 (Sheldrick, 1993)'
_computing_structure_solution 'SHELXS-86 (Sheldrick, 1990)'
_diffrn_ambient_temperature 293(2)
_diffrn_measurement_device 'Siemens R3m/V'
_diffrn_measurement_method 'w/2-tita scan'
_diffrn_radiation_monochromator graphite
_diffrn_radiation_source 'fine-focus sealed tube'
_diffrn_radiation_type MoK\a
_diffrn_radiation_wavelength 0.71073
_diffrn_reflns_av_R_equivalents 0.0227
_diffrn_reflns_av_sigmaI/netI 0.0315
_diffrn_reflns_limit_h_max 12
_diffrn_reflns_limit_h_min 0
_diffrn_reflns_limit_k_max 12
_diffrn_reflns_limit_k_min -12
_diffrn_reflns_limit_l_max 21
_diffrn_reflns_limit_l_min -22
_diffrn_reflns_number 6976
_diffrn_reflns_theta_max 20.00
_diffrn_reflns_theta_min 1.67
_diffrn_standards_interval_time 7200
_diffrn_standards_number 4
_exptl_absorpt_coefficient_mu 4.215
_exptl_absorpt_correction_type 'empirical phi scan '
_exptl_crystal_colour yellow
_exptl_crystal_density_diffrn 1.630
_exptl_crystal_description prismatic
_exptl_crystal_F_000 1720
_exptl_crystal_size_max 0.40
_exptl_crystal_size_mid 0.20
_exptl_crystal_size_min 0.16
_refine_ls_extinction_method none
_refine_ls_goodness_of_fit_all 1.009
_refine_ls_goodness_of_fit_obs 1.013
_refine_ls_matrix_type full
_refine_ls_number_parameters 428
_refine_ls_number_reflns 6566
_refine_ls_number_restraints 0
_refine_ls_restrained_S_all 1.056
_refine_ls_restrained_S_obs 1.013
_refine_ls_R_factor_all 0.0594
_refine_ls_R_factor_obs 0.0453
_refine_ls_shift/esd_max -0.170
_refine_ls_shift/esd_mean 0.012
_refine_ls_structure_factor_coef Fsqd
_refine_ls_weighting_details 'w=1/[\s^2^(Fo^2^)+(0.0553P)^2^+38.7095P] where P=(Fo^2^+2Fc^2^)/3'
_refine_ls_weighting_scheme calc
_refine_ls_wR_factor_all 0.1199
_refine_ls_wR_factor_obs 0.1037
_reflns_number_observed 5411
_reflns_number_total 6597
_reflns_observed_criterion >2sigma(I)
_cod_data_source_file ic961288p_1.cif
_cod_data_source_block C68H68N8O6P4Pt2S4
_cod_depositor_comments
;
The following automatic conversions were performed:

'_refine_ls_weighting_scheme' value 'calc
w=1/[\s^2^(Fo^2^)+(0.0553P)^2^+38.7095P] where P=(Fo^2^+2Fc^2^)/3'
was changed to 'calc'. New tag '_refine_ls_weighting_details' was
created. The value of the new tag was set to
'w=1/[\s^2^(Fo^2^)+(0.0553P)^2^+38.7095P] where P=(Fo^2^+2Fc^2^)/3'.

Automatic conversion script
Id: cif_fix_values 3143 2015-03-26 13:38:13Z robertas 
;
_cod_original_cell_volume 3537.3(14)
_cod_database_code 4323380

loop_
_symmetry_equiv_pos_as_xyz
'x, y, z'
'-x, -y, -z'

loop_
_atom_site_aniso_label
_atom_site_aniso_U_11
_atom_site_aniso_U_22
_atom_site_aniso_U_33
_atom_site_aniso_U_23
_atom_site_aniso_U_13
_atom_site_aniso_U_12
Pt1 0.0304(3) 0.0377(3) 0.0405(3) 0.0104(2) 0.0095(2) 0.0122(2)
Pt2 0.0286(3) 0.0305(3) 0.0420(3) 0.0063(2) 0.0050(2) 0.0069(2)
P1 0.034(2) 0.045(2) 0.047(2) 0.015(2) 0.014(2) 0.014(2)
P2 0.044(2) 0.047(2) 0.057(2) 0.015(2) 0.019(2) 0.022(2)
P3 0.034(2) 0.040(2) 0.053(2) 0.004(2) 0.006(2) 0.014(2)
P4 0.029(2) 0.032(2) 0.048(2) 0.003(2) 0.0046(15) 0.0069(15)
S8 0.042(2) 0.053(2) 0.048(2) 0.016(2) 0.013(2) 0.025(2)
C8 0.039(8) 0.036(8) 0.047(9) 0.012(6) 0.011(7) 0.026(7)
N7 0.027(6) 0.042(6) 0.038(7) 0.006(5) 0.008(5) 0.010(5)
N9 0.020(6) 0.042(6) 0.054(8) 0.002(5) 0.006(5) 0.007(5)
C4 0.024(8) 0.055(9) 0.049(9) 0.009(8) 0.008(7) 0.021(7)
C5 0.033(8) 0.051(8) 0.035(8) 0.005(7) 0.012(7) 0.021(7)
C6 0.044(9) 0.048(9) 0.052(11) 0.001(8) 0.016(8) 0.012(8)
O6 0.068(7) 0.071(7) 0.051(6) 0.008(5) 0.012(6) 0.004(6)
N3 0.056(8) 0.046(7) 0.057(8) 0.011(6) 0.026(7) 0.006(7)
C3 0.103(13) 0.088(12) 0.075(12) 0.037(10) 0.047(10) 0.027(10)
C2 0.048(9) 0.034(8) 0.075(12) 0.019(8) 0.033(9) 0.005(8)
O2 0.071(7) 0.074(7) 0.112(9) 0.031(7) 0.047(7) 0.000(6)
N1 0.029(7) 0.051(7) 0.072(9) 0.010(7) 0.014(6) 0.000(6)
C1 0.043(9) 0.073(11) 0.099(13) 0.000(10) 0.012(9) -0.011(8)
S18 0.039(2) 0.035(2) 0.046(2) 0.0045(15) 0.0013(15) 0.0107(15)
C18 0.039(7) 0.036(8) 0.048(9) 0.010(6) 0.019(6) 0.021(6)
N17 0.028(6) 0.023(6) 0.044(7) 0.005(5) 0.006(5) 0.006(5)
N19 0.042(6) 0.035(6) 0.046(7) 0.018(6) 0.018(6) 0.011(5)
C15 0.044(8) 0.030(8) 0.037(8) 0.001(7) 0.009(7) 0.016(7)
C14 0.041(8) 0.037(8) 0.064(10) 0.012(8) 0.014(8) 0.019(8)
N13 0.039(7) 0.047(7) 0.078(9) 0.016(7) 0.015(7) 0.004(6)
C13 0.059(10) 0.057(10) 0.104(13) 0.028(9) 0.029(9) 0.003(8)
C2 0.041(9) 0.029(9) 0.100(15) -0.016(10) 0.000(10) 0.000(8)
O12 0.070(8) 0.044(7) 0.153(11) 0.007(7) -0.001(7) -0.017(7)
N11 0.061(9) 0.057(9) 0.066(9) -0.012(8) 0.000(7) 0.007(8)
C11 0.117(15) 0.073(12) 0.093(14) -0.013(11) -0.012(12) 0.007(11)
C16 0.045(9) 0.040(9) 0.067(12) 0.010(8) 0.005(8) 0.011(8)
O16 0.075(7) 0.075(7) 0.057(7) 0.002(6) 0.000(6) 0.013(6)
C12 0.063(9) 0.077(10) 0.058(9) 0.022(8) 0.033(7) 0.043(8)
C34 0.039(7) 0.034(7) 0.062(9) 0.001(6) 0.002(6) 0.010(6)
S1D 0.106(4) 0.089(4) 0.097(4) 0.003(3) 0.021(3) 0.022(3)
O1D 0.114(9) 0.079(8) 0.099(9) 0.029(7) 0.006(7) 0.041(7)

loop_
_atom_site_label
_atom_site_type_symbol
_atom_site_fract_x
_atom_site_fract_y
_atom_site_fract_z
_atom_site_U_iso_or_equiv
_atom_site_thermal_displace_type
_atom_site_occupancy
_atom_site_calc_flag
_atom_site_refinement_flags
_atom_site_disorder_group
Pt1 Pt 0.17159(4) 0.48576(4) 0.33806(2) 0.0358(2) Uani 1 d . .
Pt2 Pt 0.15661(4) 0.32594(4) 0.16419(2) 0.0352(2) Uani 1 d . .
P1 P 0.1054(3) 0.3838(3) 0.40114(15) 0.0408(8) Uani 1 d . .
P2 P 0.0394(3) 0.5496(3) 0.3643(2) 0.0462(9) Uani 1 d . .
P3 P 0.1892(3) 0.1673(3) 0.1377(2) 0.0433(8) Uani 1 d . .
P4 P -0.0077(2) 0.2061(2) 0.10725(15) 0.0386(8) Uani 1 d . .
S8 S 0.3108(3) 0.4064(3) 0.32843(14) 0.0450(8) Uani 1 d . .
C8 C 0.3676(10) 0.4614(9) 0.2720(6) 0.037(3) Uani 1 d . .
N7 N 0.3187(7) 0.4238(8) 0.2118(4) 0.036(2) Uani 1 d . .
N9 N 0.4668(7) 0.5448(8) 0.2857(5) 0.041(2) Uani 1 d . .
C4 C 0.4747(10) 0.5604(10) 0.2292(6) 0.042(3) Uani 1 d . .
C5 C 0.3890(10) 0.4886(10) 0.1837(6) 0.038(3) Uani 1 d . .
C6 C 0.3746(11) 0.4959(11) 0.1223(7) 0.049(3) Uani 1 d . .
O6 O 0.2985(8) 0.4397(8) 0.0774(4) 0.069(3) Uani 1 d . .
N3 N 0.4630(9) 0.5826(9) 0.1139(5) 0.053(3) Uani 1 d . .
C3 C 0.4544(14) 0.5995(13) 0.0516(7) 0.084(5) Uani 1 d . .
H3A H 0.5179(14) 0.6599(13) 0.0520(7) 0.080 Uiso 1 d R .
H3B H 0.4540(14) 0.5349(13) 0.0263(7) 0.080 Uiso 1 d R .
H3C H 0.3866(14) 0.6156(13) 0.0356(7) 0.080 Uiso 1 d R .
C2 C 0.5516(12) 0.6561(11) 0.1593(7) 0.051(4) Uani 1 d . .
O2 O 0.6216(9) 0.7296(9) 0.1480(5) 0.086(3) Uani 1 d . .
N1 N 0.5589(8) 0.6433(9) 0.2179(6) 0.054(3) Uani 1 d . .
C1 C 0.6499(12) 0.7188(12) 0.2678(7) 0.081(5) Uani 1 d . .
H1A H 0.6994(12) 0.7700(12) 0.2516(7) 0.080 Uiso 1 d R .
H1B H 0.6199(12) 0.7576(12) 0.2942(7) 0.080 Uiso 1 d R .
H1C H 0.6906(12) 0.6784(12) 0.2905(7) 0.080 Uiso 1 d R .
S18 S 0.0933(3) 0.4779(2) 0.17279(14) 0.0424(8) Uani 1 d . .
C18 C 0.2013(10) 0.5858(9) 0.2239(6) 0.038(3) Uani 1 d . .
N17 N 0.2255(7) 0.5967(7) 0.2861(4) 0.033(2) Uani 1 d . .
N19 N 0.2663(8) 0.6693(8) 0.2053(5) 0.040(2) Uani 1 d . .
C15 C 0.3144(10) 0.6930(9) 0.3077(6) 0.037(3) Uani 1 d . .
C14 C 0.3356(11) 0.7336(10) 0.2586(7) 0.046(3) Uani 1 d . .
N13 N 0.4243(9) 0.8289(9) 0.2648(6) 0.057(3) Uani 1 d . .
C13 C 0.4440(12) 0.8691(12) 0.2109(7) 0.075(5) Uani 1 d . .
H13A H 0.3904(12) 0.8213(12) 0.1747(7) 0.080 Uiso 1 d R .
H13B H 0.4372(12) 0.9409(12) 0.2132(7) 0.080 Uiso 1 d R .
H13C H 0.5184(12) 0.8725(12) 0.2096(7) 0.080 Uiso 1 d R .
C2 C 0.4911(12) 0.8830(12) 0.3230(9) 0.065(4) Uani 1 d . .
O12 O 0.5706(9) 0.9667(9) 0.3280(6) 0.104(4) Uani 1 d . .
N11 N 0.4665(10) 0.8393(10) 0.3711(6) 0.069(3) Uani 1 d . .
C11 C 0.5390(16) 0.9001(14) 0.4313(8) 0.110(6) Uani 1 d . .
H11A H 0.5937(16) 0.9646(14) 0.4275(8) 0.080 Uiso 1 d R .
H11B H 0.4941(16) 0.9207(14) 0.4554(8) 0.080 Uiso 1 d R .
H11C H 0.5766(16) 0.8541(14) 0.4508(8) 0.080 Uiso 1 d R .
C16 C 0.3817(11) 0.7416(11) 0.3685(7) 0.053(4) Uani 1 d . .
O16 O 0.3745(8) 0.7086(8) 0.4161(5) 0.076(3) Uani 1 d . .
C12 C 0.0327(11) 0.4763(11) 0.4264(6) 0.058(4) Uani 1 d . .
H12A H 0.0728(11) 0.5221(11) 0.4659(6) 0.080 Uiso 1 d R .
H12B H -0.0430(11) 0.4377(11) 0.4254(6) 0.080 Uiso 1 d R .
C34 C 0.0520(10) 0.1031(9) 0.0799(6) 0.048(3) Uani 1 d . .
H34A H 0.0137(10) 0.0306(9) 0.0839(6) 0.080 Uiso 1 d R .
H34B H 0.0572(10) 0.1036(9) 0.0389(6) 0.080 Uiso 1 d R .
C111 C 0.0060(8) 0.2496(6) 0.3690(4) 0.076(2) Uiso 1 d G .
C112 C 0.0334(7) 0.1822(8) 0.3277(4) 0.076(2) Uiso 1 d G .
C113 C -0.0341(8) 0.0738(7) 0.3057(4) 0.076(2) Uiso 1 d G .
C114 C -0.1290(7) 0.0329(6) 0.3249(4) 0.076(2) Uiso 1 d G .
C115 C -0.1565(7) 0.1003(8) 0.3663(4) 0.076(2) Uiso 1 d G .
C116 C -0.0890(8) 0.2087(7) 0.3883(4) 0.076(2) Uiso 1 d G .
H11D H 0.0993(9) 0.2106(11) 0.3143(6) 0.080 Uiso 1 d G .
H11E H -0.0151(12) 0.0270(10) 0.2770(6) 0.080 Uiso 1 d G .
H11F H -0.1759(10) -0.0423(7) 0.3096(6) 0.080 Uiso 1 d G .
H11G H -0.2224(9) 0.0719(11) 0.3797(6) 0.080 Uiso 1 d G .
H11H H -0.1080(12) 0.2555(10) 0.4170(6) 0.080 Uiso 1 d G .
C121 C 0.2025(7) 0.3677(8) 0.4674(4) 0.069(2) Uiso 1 d G .
C122 C 0.3121(8) 0.4390(7) 0.4865(4) 0.069(2) Uiso 1 d G .
C123 C 0.3881(6) 0.4287(7) 0.5374(4) 0.069(2) Uiso 1 d G .
C124 C 0.3545(7) 0.3471(8) 0.5694(3) 0.069(2) Uiso 1 d G .
C125 C 0.2450(7) 0.2757(7) 0.5504(4) 0.069(2) Uiso 1 d G .
C126 C 0.1690(6) 0.2861(7) 0.4994(4) 0.069(2) Uiso 1 d G .
H12C H 0.3354(11) 0.4957(9) 0.4643(6) 0.080 Uiso 1 d G .
H12D H 0.4641(6) 0.4782(9) 0.5506(6) 0.080 Uiso 1 d G .
H12E H 0.4072(9) 0.3399(11) 0.6048(4) 0.080 Uiso 1 d G .
H12F H 0.2217(10) 0.2191(9) 0.5726(5) 0.080 Uiso 1 d G .
H12G H 0.0929(6) 0.2366(9) 0.4862(6) 0.080 Uiso 1 d G .
C211 C -0.1009(6) 0.5095(8) 0.3124(4) 0.070(2) Uiso 1 d G .
C212 C -0.1146(6) 0.4891(8) 0.2498(4) 0.070(2) Uiso 1 d G .
C213 C -0.2210(8) 0.4603(8) 0.2092(3) 0.070(2) Uiso 1 d G .
C214 C -0.3137(6) 0.4519(8) 0.2312(4) 0.070(2) Uiso 1 d G .
C215 C -0.3001(6) 0.4723(8) 0.2937(4) 0.070(2) Uiso 1 d G .
C216 C -0.1937(8) 0.5011(8) 0.3343(3) 0.070(2) Uiso 1 d G .
H21A H -0.0502(8) 0.4949(12) 0.2346(6) 0.080 Uiso 1 d G .
H21B H -0.2304(11) 0.4461(11) 0.1658(3) 0.080 Uiso 1 d G .
H21C H -0.3876(7) 0.4319(12) 0.2030(5) 0.080 Uiso 1 d G .
H21D H -0.3645(8) 0.4665(12) 0.3090(6) 0.080 Uiso 1 d G .
H21E H -0.1842(11) 0.5153(12) 0.3778(3) 0.080 Uiso 1 d G .
C221 C 0.0712(10) 0.6932(7) 0.3942(5) 0.101(2) Uiso 1 d G .
C222 C 0.0095(8) 0.7553(10) 0.3671(4) 0.101(2) Uiso 1 d G .
C223 C 0.0386(9) 0.8660(9) 0.3914(5) 0.101(2) Uiso 1 d G .
C224 C 0.1294(10) 0.9147(7) 0.4430(5) 0.101(2) Uiso 1 d G .
C225 C 0.1911(8) 0.8526(10) 0.4701(4) 0.101(2) Uiso 1 d G .
C226 C 0.1620(10) 0.7419(9) 0.4457(5) 0.101(2) Uiso 1 d G .
H22A H -0.0535(11) 0.7215(13) 0.3313(6) 0.080 Uiso 1 d G .
H22B H -0.0042(13) 0.9091(13) 0.3726(7) 0.080 Uiso 1 d G .
H22C H 0.1496(14) 0.9916(7) 0.4599(7) 0.080 Uiso 1 d G .
H22D H 0.2541(11) 0.8864(13) 0.5059(6) 0.080 Uiso 1 d G .
H22E H 0.2048(13) 0.6988(13) 0.4646(8) 0.080 Uiso 1 d G .
C311 C 0.2000(8) 0.0789(7) 0.1918(4) 0.067(2) Uiso 1 d G .
C312 C 0.1779(8) -0.0322(7) 0.1712(3) 0.067(2) Uiso 1 d G .
C313 C 0.1864(8) -0.1006(5) 0.2129(4) 0.067(2) Uiso 1 d G .
C314 C 0.2170(8) -0.0579(7) 0.2751(4) 0.067(2) Uiso 1 d G .
C315 C 0.2392(8) 0.0531(7) 0.2957(3) 0.067(2) Uiso 1 d G .
C316 C 0.2307(8) 0.1215(5) 0.2540(4) 0.067(2) Uiso 1 d G .
H31A H 0.1567(12) -0.0618(10) 0.1279(3) 0.080 Uiso 1 d G .
H31B H 0.1711(12) -0.1777(6) 0.1986(5) 0.080 Uiso 1 d G .
H31C H 0.2230(12) -0.1054(9) 0.3041(5) 0.080 Uiso 1 d G .
H31D H 0.2604(12) 0.0827(10) 0.3390(3) 0.080 Uiso 1 d G .
H31E H 0.2460(12) 0.1986(6) 0.2683(6) 0.080 Uiso 1 d G .
C321 C 0.3008(9) 0.1676(10) 0.1026(5) 0.100(2) Uiso 1 d G .
C322 C 0.2863(8) 0.1712(10) 0.0411(5) 0.100(2) Uiso 1 d G .
C323 C 0.3740(10) 0.1739(9) 0.0155(4) 0.100(2) Uiso 1 d G .
C324 C 0.4762(8) 0.1731(9) 0.0514(5) 0.100(2) Uiso 1 d G .
C325 C 0.4907(8) 0.1695(9) 0.1129(5) 0.100(2) Uiso 1 d G .
C326 C 0.4030(10) 0.1667(9) 0.1385(4) 0.100(2) Uiso 1 d G .
H32A H 0.2153(9) 0.1718(14) 0.0162(7) 0.080 Uiso 1 d G .
H32B H 0.3640(14) 0.1764(14) -0.0272(4) 0.080 Uiso 1 d G .
H32C H 0.5371(11) 0.1750(14) 0.0336(7) 0.080 Uiso 1 d G .
H32D H 0.5617(9) 0.1689(14) 0.1378(7) 0.080 Uiso 1 d G .
H32E H 0.4130(14) 0.1642(14) 0.1812(4) 0.080 Uiso 1 d G .
C411 C -0.1086(6) 0.1477(7) 0.1468(4) 0.0601(15) Uiso 1 d G .
C412 C -0.1282(7) 0.2213(5) 0.1885(4) 0.0601(15) Uiso 1 d G .
C413 C -0.2139(7) 0.1853(6) 0.2156(4) 0.0601(15) Uiso 1 d G .
C414 C -0.2798(6) 0.0759(7) 0.2008(4) 0.0601(15) Uiso 1 d G .
C415 C -0.2601(7) 0.0024(5) 0.1591(4) 0.0601(15) Uiso 1 d G .
C416 C -0.1745(7) 0.0383(6) 0.1320(4) 0.0601(15) Uiso 1 d G .
H41A H -0.0824(9) 0.2972(5) 0.1988(6) 0.080 Uiso 1 d G .
H41B H -0.2275(10) 0.2364(8) 0.2445(5) 0.080 Uiso 1 d G .
H41C H -0.3392(8) 0.0509(9) 0.2196(5) 0.080 Uiso 1 d G .
H41D H -0.3059(9) -0.0736(5) 0.1488(6) 0.080 Uiso 1 d G .
H41E H -0.1608(10) -0.0127(8) 0.1031(5) 0.080 Uiso 1 d G .
C421 C -0.0869(8) 0.2416(8) 0.0416(4) 0.074(2) Uiso 1 d G .
C422 C -0.0372(6) 0.3333(7) 0.0202(4) 0.074(2) Uiso 1 d G .
C423 C -0.0973(8) 0.3599(7) -0.0310(4) 0.074(2) Uiso 1 d G .
C424 C -0.2072(7) 0.2949(8) -0.0608(4) 0.074(2) Uiso 1 d G .
C425 C -0.2569(6) 0.2032(7) -0.0394(4) 0.074(2) Uiso 1 d G .
C426 C -0.1967(8) 0.1766(7) 0.0118(4) 0.074(2) Uiso 1 d G .
H42A H 0.0391(7) 0.3784(10) 0.0409(6) 0.080 Uiso 1 d G .
H42B H -0.0628(10) 0.4236(8) -0.0458(6) 0.080 Uiso 1 d G .
H42C H -0.2489(10) 0.3134(11) -0.0963(5) 0.080 Uiso 1 d G .
H42D H -0.3331(7) 0.1581(10) -0.0601(6) 0.080 Uiso 1 d G .
H42E H -0.2312(11) 0.1129(8) 0.0266(6) 0.080 Uiso 1 d G .
S1D S 0.0671(4) 0.2514(4) 0.8932(2) 0.102(2) Uani 1 d . .
O1D O 0.0841(10) 0.1646(9) 0.9268(5) 0.099(4) Uani 1 d . .
C1D C 0.1797(18) 0.3671(17) 0.9278(10) 0.139(8) Uiso 1 d . .
H1D H 0.1763(18) 0.3940(17) 0.9679(10) 0.080 Uiso 1 d R .
H1E H 0.2476(18) 0.3492(17) 0.9311(10) 0.080 Uiso 1 d R .
H1F H 0.1786(18) 0.4222(17) 0.9037(10) 0.080 Uiso 1 d R .
C2D C 0.1018(16) 0.2282(15) 0.8231(8) 0.106(6) Uiso 1 d . .
H2A H 0.0456(16) 0.1641(15) 0.7967(8) 0.080 Uiso 1 d R .
H2B H 0.1046(16) 0.2899(15) 0.8038(8) 0.080 Uiso 1 d R .
H2C H 0.1735(16) 0.2169(15) 0.8312(8) 0.080 Uiso 1 d R .
S2D S 0.6326(11) 0.2393(11) 0.4145(6) 0.139(6) Uiso 0.540(14) d P .
S2DA S 0.6200(8) 0.3253(8) 0.3929(4) 0.078(4) Uiso 0.460(14) d P .
O2D O 0.7324(14) 0.3350(13) 0.4293(7) 0.144(5) Uiso 1 d . .
C21D C 0.5249(19) 0.2581(20) 0.4314(11) 0.153(9) Uiso 1 d . .
H11J H 0.5375(19) 0.2702(20) 0.4749(11) 0.080 Uiso 1 d R .
H11K H 0.5102(19) 0.3199(20) 0.4166(11) 0.080 Uiso 1 d R .
H11L H 0.4616(19) 0.1936(20) 0.4126(11) 0.080 Uiso 1 d R .
C22D C 0.5753(19) 0.2180(19) 0.3296(9) 0.145(8) Uiso 1 d . .
H12J H 0.6301(19) 0.2067(19) 0.3100(9) 0.080 Uiso 1 d R .
H12K H 0.5087(19) 0.1553(19) 0.3156(9) 0.080 Uiso 1 d R .
H12H H 0.5573(19) 0.2817(19) 0.3196(9) 0.080 Uiso 1 d R .

loop_
_atom_type_symbol
_atom_type_description
_atom_type_scat_dispersion_real
_atom_type_scat_dispersion_imag
_atom_type_scat_source
C C 0.0033 0.0016 'International Tables Vol C Tables 4.2.6.8 and 6.1.1.4'
H H 0.0000 0.0000 'International Tables Vol C Tables 4.2.6.8 and 6.1.1.4'
N N 0.0061 0.0033 'International Tables Vol C Tables 4.2.6.8 and 6.1.1.4'
O O 0.0106 0.0060 'International Tables Vol C Tables 4.2.6.8 and 6.1.1.4'
P P 0.1023 0.0942 'International Tables Vol C Tables 4.2.6.8 and 6.1.1.4'
S S 0.1246 0.1234 'International Tables Vol C Tables 4.2.6.8 and 6.1.1.4'
Pt Pt -1.7033 8.3905 'International Tables Vol C Tables 4.2.6.8 and 6.1.1.4'

loop_
_geom_angle_atom_site_label_1
_geom_angle_atom_site_label_2
_geom_angle_atom_site_label_3
_geom_angle
_geom_angle_site_symmetry_1
_geom_angle_site_symmetry_3
_geom_angle_publ_flag
N17 Pt1 P1 171.8(3) . . ?
N17 Pt1 P2 99.2(2) . . ?
P1 Pt1 P2 73.36(12) . . ?
N17 Pt1 S8 90.8(2) . . ?
P1 Pt1 S8 96.36(11) . . ?
P2 Pt1 S8 168.90(11) . . ?
N7 Pt2 P4 172.4(3) . . ?
N7 Pt2 P3 99.6(3) . . ?
P4 Pt2 P3 73.34(12) . . ?
N7 Pt2 S18 90.5(3) . . ?
P4 Pt2 S18 96.28(11) . . ?
P3 Pt2 S18 168.25(11) . . ?
C111 P1 C121 105.3(5) . . ?
C111 P1 C12 109.5(6) . . ?
C121 P1 C12 108.8(5) . . ?
C111 P1 Pt1 118.6(4) . . ?
C121 P1 Pt1 119.4(3) . . ?
C12 P1 Pt1 94.3(4) . . ?
C111 P1 P2 115.3(4) . . ?
C121 P1 P2 135.8(4) . . ?
C12 P1 P2 42.2(4) . . ?
Pt1 P1 P2 53.91(10) . . ?
C221 P2 C211 104.2(5) . . ?
C221 P2 C12 108.6(6) . . ?
C211 P2 C12 107.9(6) . . ?
C221 P2 Pt1 120.6(4) . . ?
C211 P2 Pt1 120.1(3) . . ?
C12 P2 Pt1 94.0(4) . . ?
C221 P2 P1 136.6(4) . . ?
C211 P2 P1 115.1(4) . . ?
C12 P2 P1 43.1(4) . . ?
Pt1 P2 P1 52.73(10) . . ?
C311 P3 C321 104.9(5) . . ?
C311 P3 C34 107.2(5) . . ?
C321 P3 C34 109.6(6) . . ?
C311 P3 Pt2 119.7(3) . . ?
C321 P3 Pt2 119.6(4) . . ?
C34 P3 Pt2 94.6(4) . . ?
C311 P3 P4 115.3(3) . . ?
C321 P3 P4 136.2(4) . . ?
C34 P3 P4 43.2(4) . . ?
Pt2 P3 P4 52.88(10) . . ?
C411 P4 C421 105.3(4) . . ?
C411 P4 C34 110.4(5) . . ?
C421 P4 C34 108.2(5) . . ?
C411 P4 Pt2 117.1(3) . . ?
C421 P4 Pt2 119.5(3) . . ?
C34 P4 Pt2 95.6(4) . . ?
C411 P4 P3 116.4(3) . . ?
C421 P4 P3 135.3(4) . . ?
C34 P4 P3 43.3(4) . . ?
Pt2 P4 P3 53.77(10) . . ?
C8 S8 Pt1 106.4(4) . . ?
N7 C8 N9 114.0(10) . . ?
N7 C8 S8 123.1(9) . . ?
N9 C8 S8 122.9(10) . . ?
C8 N7 C5 104.9(9) . . ?
C8 N7 Pt2 131.1(8) . . ?
C5 N7 Pt2 121.8(8) . . ?
C4 N9 C8 101.9(9) . . ?
C5 C4 N9 112.7(11) . . ?
C5 C4 N1 122.5(12) . . ?
N9 C4 N1 124.8(12) . . ?
C4 C5 C6 122.4(13) . . ?
C4 C5 N7 106.4(10) . . ?
C6 C5 N7 130.7(12) . . ?
O6 C6 C5 128.8(12) . . ?
O6 C6 N3 118.9(12) . . ?
C5 C6 N3 112.3(12) . . ?
C2 N3 C3 116.7(12) . . ?
C2 N3 C6 126.4(11) . . ?
C3 N3 C6 116.8(12) . . ?
O2 C2 N3 121.9(14) . . ?
O2 C2 N1 120.7(14) . . ?
N3 C2 N1 117.4(11) . . ?
C2 N1 C4 119.0(11) . . ?
C2 N1 C1 119.9(12) . . ?
C4 N1 C1 121.1(12) . . ?
C18 S18 Pt2 107.8(4) . . ?
N19 C18 N17 113.9(10) . . ?
N19 C18 S18 122.3(9) . . ?
N17 C18 S18 123.7(9) . . ?
C15 N17 C18 103.7(9) . . ?
C15 N17 Pt1 125.2(8) . . ?
C18 N17 Pt1 130.0(8) . . ?
C14 N19 C18 102.5(10) . . ?
C14 C15 N17 107.4(10) . . ?
C14 C15 C16 122.8(13) . . ?
N17 C15 C16 129.6(12) . . ?
N19 C14 C15 112.5(11) . . ?
N19 C14 N13 125.7(13) . . ?
C15 C14 N13 121.8(13) . . ?
C2 N13 C14 118.6(13) . . ?
C2 N13 C13 121.6(13) . . ?
C14 N13 C13 119.8(12) . . ?
O12 C2 N11 124.2(15) . . ?
O12 C2 N13 118.1(17) . . ?
N11 C2 N13 117.7(13) . . ?
C2 N11 C16 127.1(12) . . ?
C2 N11 C11 115.3(14) . . ?
C16 N11 C11 117.6(15) . . ?
O16 C16 N11 119.5(13) . . ?
O16 C16 C15 128.5(13) . . ?
N11 C16 C15 111.9(13) . . ?
P2 C12 P1 94.7(6) . . ?
P3 C34 P4 93.5(5) . . ?
C112 C111 C116 120.0 . . ?
C112 C111 P1 116.9(6) . . ?
C116 C111 P1 122.8(6) . . ?
C111 C112 C113 120.0 . . ?
C112 C113 C114 120.0 . . ?
C115 C114 C113 120.0 . . ?
C114 C115 C116 120.0 . . ?
C115 C116 C111 120.0 . . ?
C122 C121 C126 120.0 . . ?
C122 C121 P1 119.0(5) . . ?
C126 C121 P1 121.0(5) . . ?
C123 C122 C121 120.0 . . ?
C122 C123 C124 120.0 . . ?
C125 C124 C123 120.0 . . ?
C124 C125 C126 120.0 . . ?
C125 C126 C121 120.0 . . ?
C212 C211 C216 120.0 . . ?
C212 C211 P2 119.0(5) . . ?
C216 C211 P2 121.0(5) . . ?
C211 C212 C213 120.0 . . ?
C214 C213 C212 120.0 . . ?
C215 C214 C213 120.0 . . ?
C214 C215 C216 120.0 . . ?
C215 C216 C211 120.0 . . ?
C222 C221 C226 120.0 . . ?
C222 C221 P2 122.3(7) . . ?
C226 C221 P2 117.7(7) . . ?
C221 C222 C223 120.0 . . ?
C224 C223 C222 120.0 . . ?
C223 C224 C225 120.0 . . ?
C226 C225 C224 120.0 . . ?
C225 C226 C221 120.0 . . ?
C312 C311 C316 120.0 . . ?
C312 C311 P3 119.9(5) . . ?
C316 C311 P3 120.1(5) . . ?
C313 C312 C311 120.0 . . ?
C312 C313 C314 120.0 . . ?
C315 C314 C313 120.0 . . ?
C314 C315 C316 120.0 . . ?
C315 C316 C311 120.0 . . ?
C322 C321 C326 120.0 . . ?
C322 C321 P3 121.0(7) . . ?
C326 C321 P3 118.9(7) . . ?
C323 C322 C321 120.0 . . ?
C322 C323 C324 120.0 . . ?
C325 C324 C323 120.0 . . ?
C324 C325 C326 120.0 . . ?
C325 C326 C321 120.0 . . ?
C412 C411 C416 120.0 . . ?
C412 C411 P4 116.2(5) . . ?
C416 C411 P4 123.4(5) . . ?
C411 C412 C413 120.0 . . ?
C414 C413 C412 120.0 . . ?
C413 C414 C415 120.0 . . ?
C416 C415 C414 120.0 . . ?
C415 C416 C411 120.0 . . ?
C422 C421 C426 120.0 . . ?
C422 C421 P4 119.8(5) . . ?
C426 C421 P4 120.2(6) . . ?
C421 C422 C423 120.0 . . ?
C424 C423 C422 120.0 . . ?
C425 C424 C423 120.0 . . ?
C424 C425 C426 120.0 . . ?
C425 C426 C421 120.0 . . ?
O1D S1D C1D 106.6(9) . . ?
O1D S1D C2D 108.3(8) . . ?
C1D S1D C2D 96.8(10) . . ?
S2DA S2D O2D 63.5(9) . . ?
S2DA S2D C21D 74.1(11) . . ?
O2D S2D C21D 116.3(14) . . ?
S2DA S2D C22D 63.8(10) . . ?
O2D S2D C22D 103.9(12) . . ?
C21D S2D C22D 96.7(13) . . ?
S2D S2DA O2D 63.0(9) . . ?
S2D S2DA C22D 73.9(10) . . ?
O2D S2DA C22D 109.9(11) . . ?
S2D S2DA C21D 60.6(10) . . ?
O2D S2DA C21D 106.7(11) . . ?
C22D S2DA C21D 95.3(12) . . ?
S2D O2D S2DA 53.5(8) . . ?
S2D C21D S2DA 45.3(8) . . ?
S2DA C22D S2D 42.3(7) . . ?

loop_
_geom_bond_atom_site_label_1
_geom_bond_atom_site_label_2
_geom_bond_distance
_geom_bond_site_symmetry_2
_geom_bond_publ_flag
Pt1 N17 2.057(9) . ?
Pt1 P1 2.235(3) . ?
Pt1 P2 2.270(3) . ?
Pt1 S8 2.355(3) . ?
Pt2 N7 2.074(9) . ?
Pt2 P4 2.236(3) . ?
Pt2 P3 2.262(3) . ?
Pt2 S18 2.349(3) . ?
P1 C111 1.795(8) . ?
P1 C121 1.810(7) . ?
P1 C12 1.844(12) . ?
P1 P2 2.691(5) . ?
P2 C221 1.804(9) . ?
P2 C211 1.816(7) . ?
P2 C12 1.814(13) . ?
P3 C311 1.800(7) . ?
P3 C321 1.812(9) . ?
P3 C34 1.847(12) . ?
P3 P4 2.686(4) . ?
P4 C411 1.808(7) . ?
P4 C421 1.804(7) . ?
P4 C34 1.843(12) . ?
S8 C8 1.762(12) . ?
C8 N7 1.344(14) . ?
C8 N9 1.366(14) . ?
N7 C5 1.388(14) . ?
N9 C4 1.360(15) . ?
C4 C5 1.35(2) . ?
C4 N1 1.40(2) . ?
C5 C6 1.40(2) . ?
C6 O6 1.228(15) . ?
C6 N3 1.43(2) . ?
N3 C2 1.38(2) . ?
N3 C3 1.46(2) . ?
C2 O2 1.218(14) . ?
C2 N1 1.36(2) . ?
N1 C1 1.45(2) . ?
S18 C18 1.742(12) . ?
C18 N19 1.355(14) . ?
C18 N17 1.370(14) . ?
N17 C15 1.381(14) . ?
N19 C14 1.35(2) . ?
C15 C14 1.35(2) . ?
C15 C16 1.42(2) . ?
C14 N13 1.40(2) . ?
N13 C2 1.39(2) . ?
N13 C13 1.45(2) . ?
C2 O12 1.24(2) . ?
C2 N11 1.36(2) . ?
N11 C16 1.41(2) . ?
N11 C11 1.46(2) . ?
C16 O16 1.24(2) . ?
C111 C112 1.39 . ?
C111 C116 1.39 . ?
C112 C113 1.39 . ?
C113 C114 1.39 . ?
C114 C115 1.39 . ?
C115 C116 1.39 . ?
C121 C122 1.39 . ?
C121 C126 1.39 . ?
C122 C123 1.39 . ?
C123 C124 1.39 . ?
C124 C125 1.39 . ?
C125 C126 1.39 . ?
C211 C212 1.39 . ?
C211 C216 1.39 . ?
C212 C213 1.39 . ?
C213 C214 1.39 . ?
C214 C215 1.39 . ?
C215 C216 1.39 . ?
C221 C222 1.39 . ?
C221 C226 1.39 . ?
C222 C223 1.39 . ?
C223 C224 1.39 . ?
C224 C225 1.39 . ?
C225 C226 1.39 . ?
C311 C312 1.39 . ?
C311 C316 1.39 . ?
C312 C313 1.39 . ?
C313 C314 1.39 . ?
C314 C315 1.39 . ?
C315 C316 1.39 . ?
C321 C322 1.39 . ?
C321 C326 1.39 . ?
C322 C323 1.39 . ?
C323 C324 1.39 . ?
C324 C325 1.39 . ?
C325 C326 1.39 . ?
C411 C412 1.39 . ?
C411 C416 1.39 . ?
C412 C413 1.39 . ?
C413 C414 1.39 . ?
C414 C415 1.39 . ?
C415 C416 1.39 . ?
C421 C422 1.39 . ?
C421 C426 1.39 . ?
C422 C423 1.39 . ?
C423 C424 1.39 . ?
C424 C425 1.39 . ?
C425 C426 1.39 . ?
S1D O1D 1.480(11) . ?
S1D C1D 1.72(2) . ?
S1D C2D 1.78(2) . ?
S2D S2DA 1.311(14) . ?
S2D O2D 1.45(2) . ?
S2D C21D 1.61(2) . ?
S2D C22D 1.87(2) . ?
S2DA O2D 1.46(2) . ?
S2DA C22D 1.75(2) . ?
S2DA C21D 1.77(2) . ?
